data_4128918
loop_
_publ_author_name
'Haut, Franz-Lucas'
'Habiger, Christoph'
'Speck, Klaus'
'Wurst, Klaus'
'Mayer, Peter'
'Korber, Johannes Nepomuk'
'M\"uller, Thomas'
'Magauer, Thomas'

_publ_section_title
;
 Synthetic Entry to Polyfunctionalized Molecules through the
 [3+2]-Cycloaddition of Thiocarbonyl Ylides.
;
_journal_issue 34
_journal_name_full 'Journal of the American Chemical Society'
_journal_page_first 13352
_journal_page_last 13357
_journal_paper_doi 10.1021/jacs.9b07729
_journal_volume 141
_journal_year 2019
_chemical_formula_sum 'C16 H15 N O4 S'
_chemical_formula_weight 317.35
_space_group_crystal_system triclinic
_space_group_IT_number 2
_space_group_name_Hall '-P 1'
_space_group_name_H-M_alt 'P -1'
_atom_sites_solution_hydrogens geom
_audit_creation_method SHELXL-2014/7
_cell_angle_alpha 105.357(1)
_cell_angle_beta 102.201(2)
_cell_angle_gamma 97.465(1)
_cell_formula_units_Z 2
_cell_length_a 7.6475(4)
_cell_length_b 8.1332(4)
_cell_length_c 13.0597(6)
_cell_measurement_reflns_used 9957
_cell_measurement_temperature 213(2)
_cell_measurement_theta_max 50.4
_cell_measurement_theta_min 2.65
_cell_volume 750.56(6)
_computing_cell_refinement 'Bruker SAINT-V 8.34A'
_computing_data_collection 'Bruker Apex III'
_computing_data_reduction 'Bruker SAINT-V 8.34A'
_computing_structure_refinement 'SHELXL-2014/7 (Sheldrick, 2014)'
_computing_structure_solution 'SHELXTL-XT-2014/4 (Bruker AXS, 2014)'
_diffrn_ambient_temperature 213(2)
_diffrn_detector_area_resol_mean 10.4
_diffrn_measured_fraction_theta_full 1.000
_diffrn_measured_fraction_theta_max 1.000
_diffrn_measurement_device_type 'Bruker D8 QUEST PHOTON 100'
_diffrn_measurement_method '\f and \w scans'
_diffrn_radiation_monochromator 'multi layered optics'
_diffrn_radiation_type MoK\a
_diffrn_radiation_wavelength 0.71073
_diffrn_reflns_av_R_equivalents 0.0251
_diffrn_reflns_av_unetI/netI 0.0136
_diffrn_reflns_Laue_measured_fraction_full 1.000
_diffrn_reflns_Laue_measured_fraction_max 1.000
_diffrn_reflns_limit_h_max 9
_diffrn_reflns_limit_h_min -9
_diffrn_reflns_limit_k_max 9
_diffrn_reflns_limit_k_min -9
_diffrn_reflns_limit_l_max 15
_diffrn_reflns_limit_l_min -15
_diffrn_reflns_number 19592
_diffrn_reflns_point_group_measured_fraction_full 1.000
_diffrn_reflns_point_group_measured_fraction_max 1.000
_diffrn_reflns_theta_full 24.998
_diffrn_reflns_theta_max 24.998
_diffrn_reflns_theta_min 2.649
_diffrn_source 'Incoatec Microfocus'
_exptl_absorpt_coefficient_mu 0.233
_exptl_absorpt_correction_T_max 0.971
_exptl_absorpt_correction_T_min 0.913
_exptl_absorpt_correction_type multi-scan
_exptl_absorpt_process_details 'Bruker SADABS-2014/5)'
_exptl_crystal_colour colourless
_exptl_crystal_density_diffrn 1.404
_exptl_crystal_description prism
_exptl_crystal_F_000 332
_exptl_crystal_size_max 0.180
_exptl_crystal_size_mid 0.110
_exptl_crystal_size_min 0.070
_refine_diff_density_max 0.249
_refine_diff_density_min -0.155
_refine_diff_density_rms 0.036
_refine_ls_extinction_coef 0.041(3)
_refine_ls_extinction_expression Fc^*^=kFc[1+0.001xFc^2^\l^3^/sin(2\q)]^-1/4^
_refine_ls_extinction_method 'SHELXL-2014/7 (Sheldrick 2014'
_refine_ls_goodness_of_fit_ref 1.041
_refine_ls_hydrogen_treatment constr
_refine_ls_matrix_type full
_refine_ls_number_parameters 219
_refine_ls_number_reflns 2644
_refine_ls_number_restraints 0
_refine_ls_restrained_S_all 1.041
_refine_ls_R_factor_all 0.0368
_refine_ls_R_factor_gt 0.0323
_refine_ls_shift/su_max 0.000
_refine_ls_shift/su_mean 0.000
_refine_ls_structure_factor_coef Fsqd
_refine_ls_weighting_details 'w=1/[\s^2^(Fo^2^)+(0.0415P)^2^+0.2217P] where P=(Fo^2^+2Fc^2^)/3'
_refine_ls_weighting_scheme calc
_refine_ls_wR_factor_gt 0.0821
_refine_ls_wR_factor_ref 0.0846
_reflns_Friedel_coverage 0.000
_reflns_number_gt 2375
_reflns_number_total 2644
_reflns_threshold_expression 'I > 2\s(I)'
_cod_data_source_file CCDC1921467_8n.cif
_cod_data_source_block mar18n12
_cod_database_code 4128918
_shelx_shelxl_version_number 2014/7
_shelx_space_group_comment
;
The symmetry employed for this shelxl refinement is uniquely defined
by the following loop, which should always be used as a source of
symmetry information in preference to the above space-group names.
They are only intended as comments.
;
_shelx_estimated_absorpt_t_min 0.959
_shelx_estimated_absorpt_t_max 0.984

loop_
_space_group_symop_operation_xyz
'x, y, z'
'-x, -y, -z'

loop_
_atom_site_label
_atom_site_type_symbol
_atom_site_fract_x
_atom_site_fract_y
_atom_site_fract_z
_atom_site_U_iso_or_equiv
_atom_site_adp_type
_atom_site_occupancy
_atom_site_site_symmetry_order
_atom_site_calc_flag
_atom_site_refinement_flags_posn
_atom_site_refinement_flags_adp
_atom_site_refinement_flags_occupancy
_atom_site_disorder_assembly
_atom_site_disorder_group
O1 O 0.51814(15) 0.07886(13) 0.24417(8) 0.0439(3) Uani 1 1 d . . . . .
O2 O 0.61624(16) 0.35466(13) 0.35542(8) 0.0526(3) Uani 1 1 d . . . . .
O3 O 0.99102(18) 0.34739(15) 0.38455(10) 0.0578(3) Uani 1 1 d . . . . .
O4 O 0.49257(14) 0.21062(16) 0.50791(10) 0.0542(3) Uani 1 1 d . . . . .
N1 N 0.71919(17) 0.28672(18) 0.42891(10) 0.0454(3) Uani 1 1 d . . . . .
C1 C 0.51680(18) 0.22861(17) 0.25871(11) 0.0325(3) Uani 1 1 d . . . . .
C2 C 0.41973(18) 0.31899(16) 0.18364(10) 0.0307(3) Uani 1 1 d . . . . .
C3 C 0.5649(2) 0.41275(18) 0.14117(12) 0.0393(3) Uani 1 1 d . . . . .
H3A H 0.6820 0.4493 0.1969 0.047 Uiso 1 1 calc R U . A 1
H3B H 0.5273 0.5166 0.1262 0.047 Uiso 1 1 calc R U . A 1
C4 C 0.3462(2) 0.1989(2) -0.02024(12) 0.0443(4) Uani 1 1 d . . . . .
H4A H 0.2889 0.2821 -0.0512 0.053 Uiso 1 1 calc R U . B 1
H4B H 0.3120 0.0851 -0.0766 0.053 Uiso 1 1 calc R U . B 1
C5 C 0.28036(19) 0.18642(17) 0.08065(11) 0.0354(3) Uani 1 1 d . . . . .
H5 H 0.2759 0.0672 0.0866 0.043 Uiso 1 1 calc R U . . .
C6 C 0.0946(2) 0.2374(2) 0.08124(15) 0.0506(4) Uani 1 1 d . . . . .
H6A H 0.0243 0.1680 0.1153 0.061 Uiso 1 1 calc R U . C 1
H6B H 0.0232 0.2233 0.0066 0.061 Uiso 1 1 calc R U . C 1
C8 C 0.3119(2) 0.4448(2) 0.24236(12) 0.0420(4) Uani 1 1 d . . . . .
H8A H 0.2758 0.4078 0.3017 0.050 Uiso 1 1 calc R U . D 1
H8B H 0.3832 0.5638 0.2724 0.050 Uiso 1 1 calc R U . D 1
C9 C 0.9055(2) 0.29789(17) 0.44170(11) 0.0375(3) Uani 1 1 d . . . . .
C10 C 0.96224(18) 0.23466(16) 0.53784(11) 0.0306(3) Uani 1 1 d . . . . .
C11 C 1.1323(2) 0.21604(19) 0.58868(13) 0.0425(4) Uani 1 1 d . . . . .
H11 H 1.2358 0.2472 0.5647 0.051 Uiso 1 1 calc R U . . .
C12 C 1.1445(2) 0.14941(19) 0.67674(14) 0.0491(4) Uani 1 1 d . . . . .
H12 H 1.2587 0.1352 0.7133 0.059 Uiso 1 1 calc R U . . .
C13 C 0.9929(2) 0.1037(2) 0.71156(13) 0.0489(4) Uani 1 1 d . . . . .
H13 H 1.0057 0.0582 0.7712 0.059 Uiso 1 1 calc R U . . .
C14 C 0.8221(2) 0.12304(19) 0.66106(11) 0.0403(3) Uani 1 1 d . . . . .
H14 H 0.7186 0.0918 0.6851 0.048 Uiso 1 1 calc R U . . .
C15 C 0.81018(17) 0.19009(16) 0.57405(10) 0.0293(3) Uani 1 1 d . . . . .
C16 C 0.64909(19) 0.22631(18) 0.50478(11) 0.0352(3) Uani 1 1 d . . . . .
S1 S 0.5882(3) 0.26852(19) 0.01978(13) 0.0418(3) Uani 0.617(3) 1 d . . P E 1
C7 C 0.1478(12) 0.4308(10) 0.1507(7) 0.059(2) Uani 0.617(3) 1 d . . P E 1
H7A H 0.1780 0.5043 0.1059 0.071 Uiso 0.617(3) 1 calc R U P E 1
H7B H 0.0470 0.4674 0.1806 0.071 Uiso 0.617(3) 1 calc R U P E 1
S1A S 0.1276(5) 0.4662(4) 0.1362(3) 0.0496(7) Uani 0.383(3) 1 d . . P E 2
C7A C 0.5499(18) 0.2717(18) 0.0297(11) 0.092(7) Uani 0.383(3) 1 d . . P E 2
H7A1 H 0.6026 0.3239 -0.0193 0.111 Uiso 0.383(3) 1 calc R U P E 2
H7A2 H 0.6143 0.1794 0.0425 0.111 Uiso 0.383(3) 1 calc R U P E 2

loop_
_atom_site_aniso_label
_atom_site_aniso_U_11
_atom_site_aniso_U_22
_atom_site_aniso_U_33
_atom_site_aniso_U_23
_atom_site_aniso_U_13
_atom_site_aniso_U_12
O1 0.0569(7) 0.0366(6) 0.0415(6) 0.0172(4) 0.0089(5) 0.0161(5)
O2 0.0671(8) 0.0429(6) 0.0349(6) 0.0123(5) -0.0137(5) 0.0094(5)
O3 0.0759(9) 0.0544(7) 0.0508(7) 0.0204(6) 0.0338(6) 0.0007(6)
O4 0.0276(6) 0.0746(8) 0.0537(7) 0.0087(6) 0.0089(5) 0.0115(5)
N1 0.0392(7) 0.0628(8) 0.0352(7) 0.0264(6) -0.0014(5) 0.0075(6)
C1 0.0345(7) 0.0353(7) 0.0285(7) 0.0116(5) 0.0077(6) 0.0068(6)
C2 0.0352(7) 0.0278(6) 0.0281(7) 0.0090(5) 0.0052(5) 0.0067(5)
C3 0.0394(8) 0.0400(8) 0.0423(8) 0.0208(6) 0.0083(6) 0.0073(6)
C4 0.0537(10) 0.0456(9) 0.0309(7) 0.0106(6) 0.0033(7) 0.0147(7)
C5 0.0388(8) 0.0298(7) 0.0332(7) 0.0088(5) 0.0019(6) 0.0047(6)
C6 0.0367(9) 0.0520(9) 0.0584(10) 0.0167(8) 0.0046(7) 0.0049(7)
C8 0.0452(9) 0.0428(8) 0.0385(8) 0.0096(6) 0.0103(7) 0.0169(7)
C9 0.0441(8) 0.0330(7) 0.0323(7) 0.0062(6) 0.0119(6) 0.0008(6)
C10 0.0299(7) 0.0267(6) 0.0311(7) 0.0029(5) 0.0083(5) 0.0023(5)
C11 0.0280(7) 0.0376(7) 0.0527(9) 0.0005(6) 0.0080(6) 0.0053(6)
C12 0.0449(9) 0.0378(8) 0.0504(9) 0.0045(7) -0.0105(7) 0.0143(7)
C13 0.0625(11) 0.0396(8) 0.0366(8) 0.0136(6) -0.0052(7) 0.0070(7)
C14 0.0463(9) 0.0402(8) 0.0315(7) 0.0109(6) 0.0083(6) 0.0004(6)
C15 0.0281(7) 0.0293(6) 0.0262(6) 0.0040(5) 0.0052(5) 0.0028(5)
C16 0.0300(7) 0.0391(7) 0.0299(7) 0.0029(6) 0.0043(6) 0.0053(6)
S1 0.0464(5) 0.0496(5) 0.0386(5) 0.0200(4) 0.0164(4) 0.0187(4)
C7 0.052(3) 0.068(4) 0.070(4) 0.024(2) 0.028(3) 0.026(2)
S1A 0.0439(9) 0.0489(11) 0.0513(10) 0.0098(9) 0.0024(6) 0.0192(8)
C7A 0.131(14) 0.118(9) 0.083(8) 0.066(6) 0.064(7) 0.080(8)

loop_
_atom_type_symbol
_atom_type_description
_atom_type_scat_dispersion_real
_atom_type_scat_dispersion_imag
_atom_type_scat_source
C C 0.0033 0.0016 'International Tables Vol C Tables 4.2.6.8 and 6.1.1.4'
H H 0.0000 0.0000 'International Tables Vol C Tables 4.2.6.8 and 6.1.1.4'
N N 0.0061 0.0033 'International Tables Vol C Tables 4.2.6.8 and 6.1.1.4'
O O 0.0106 0.0060 'International Tables Vol C Tables 4.2.6.8 and 6.1.1.4'
S S 0.1246 0.1234 'International Tables Vol C Tables 4.2.6.8 and 6.1.1.4'

loop_
_geom_angle_atom_site_label_1
_geom_angle_atom_site_label_2
_geom_angle_atom_site_label_3
_geom_angle
N1 O2 C1 113.05(11)
O2 N1 C9 121.67(12)
O2 N1 C16 122.25(13)
C9 N1 C16 115.46(12)
O1 C1 O2 122.15(12)
O1 C1 C2 129.84(12)
O2 C1 C2 108.00(11)
C1 C2 C3 107.43(11)
C1 C2 C8 111.58(11)
C3 C2 C8 112.37(11)
C1 C2 C5 111.60(10)
C3 C2 C5 106.74(11)
C8 C2 C5 107.07(11)
C2 C3 C7A 100.4(5)
C2 C3 S1 108.73(11)
C2 C3 H3A 109.9
S1 C3 H3A 109.9
C2 C3 H3B 109.9
S1 C3 H3B 109.9
H3A C3 H3B 108.3
C7A C4 C5 101.8(5)
C5 C4 S1 108.87(12)
C5 C4 H4A 109.9
S1 C4 H4A 109.9
C5 C4 H4B 109.9
S1 C4 H4B 109.9
H4A C4 H4B 108.3
C4 C5 C6 113.75(12)
C4 C5 C2 107.49(11)
C6 C5 C2 106.10(11)
C4 C5 H5 109.8
C6 C5 H5 109.8
C2 C5 H5 109.8
C5 C6 C7 102.7(3)
C5 C6 S1A 108.94(17)
C5 C6 H6A 111.2
C7 C6 H6A 111.2
C5 C6 H6B 111.2
C7 C6 H6B 111.2
H6A C6 H6B 109.1
C7 C8 C2 102.3(4)
C2 C8 S1A 106.77(16)
C7 C8 H8A 111.3
C2 C8 H8A 111.3
C7 C8 H8B 111.3
C2 C8 H8B 111.3
H8A C8 H8B 109.2
O3 C9 N1 125.31(14)
O3 C9 C10 131.45(15)
N1 C9 C10 103.23(11)
C11 C10 C15 121.23(13)
C11 C10 C9 129.79(13)
C15 C10 C9 108.97(12)
C10 C11 C12 117.22(14)
C10 C11 H11 121.4
C12 C11 H11 121.4
C13 C12 C11 121.29(14)
C13 C12 H12 119.4
C11 C12 H12 119.4
C12 C13 C14 121.66(14)
C12 C13 H13 119.2
C14 C13 H13 119.2
C15 C14 C13 117.02(14)
C15 C14 H14 121.5
C13 C14 H14 121.5
C14 C15 C10 121.57(13)
C14 C15 C16 129.59(13)
C10 C15 C16 108.83(12)
O4 C16 N1 125.03(14)
O4 C16 C15 131.49(14)
N1 C16 C15 103.48(11)
C3 S1 C4 88.07(12)
C8 C7 C6 106.0(4)
C8 C7 H7A 110.5
C6 C7 H7A 110.5
C8 C7 H7B 110.5
C6 C7 H7B 110.5
H7A C7 H7B 108.7
C6 S1A C8 85.63(17)
C4 C7A C3 105.6(7)
C4 C7A H7A1 110.6
C3 C7A H7A1 110.6
C4 C7A H7A2 110.6
C3 C7A H7A2 110.6
H7A1 C7A H7A2 108.7

loop_
_geom_bond_atom_site_label_1
_geom_bond_atom_site_label_2
_geom_bond_distance
O1 C1 1.1837(16)
O2 N1 1.3860(15)
O2 C1 1.3893(17)
O3 C9 1.2017(17)
O4 C16 1.1978(17)
N1 C9 1.387(2)
N1 C16 1.3873(19)
C1 C2 1.5062(18)
C2 C3 1.5446(19)
C2 C8 1.5447(19)
C2 C5 1.5604(18)
C3 C7A 1.568(13)
C3 S1 1.763(2)
C3 H3A 0.9800
C3 H3B 0.9800
C4 C7A 1.526(13)
C4 C5 1.529(2)
C4 S1 1.784(2)
C4 H4A 0.9800
C4 H4B 0.9800
C5 C6 1.532(2)
C5 H5 0.9900
C6 C7 1.544(8)
C6 S1A 1.770(4)
C6 H6A 0.9800
C6 H6B 0.9800
C8 C7 1.509(8)
C8 S1A 1.817(4)
C8 H8A 0.9800
C8 H8B 0.9800
C9 C10 1.4829(19)
C10 C11 1.376(2)
C10 C15 1.3860(18)
C11 C12 1.387(2)
C11 H11 0.9400
C12 C13 1.375(3)
C12 H12 0.9400
C13 C14 1.382(2)
C13 H13 0.9400
C14 C15 1.3763(19)
C14 H14 0.9400
C15 C16 1.4789(19)
C7 H7A 0.9800
C7 H7B 0.9800
C7A H7A1 0.9800
C7A H7A2 0.9800

loop_
_geom_hbond_atom_site_label_D
_geom_hbond_atom_site_label_H
_geom_hbond_atom_site_label_A
_geom_hbond_distance_DH
_geom_hbond_distance_HA
_geom_hbond_distance_DA
_geom_hbond_angle_DHA
_geom_hbond_site_symmetry_A
C3 H3B S1 0.98 2.99 3.891(2) 153.9 2_665

loop_
_geom_torsion_atom_site_label_1
_geom_torsion_atom_site_label_2
_geom_torsion_atom_site_label_3
_geom_torsion_atom_site_label_4
_geom_torsion
C1 O2 N1 C9 101.85(15)
C1 O2 N1 C16 -87.57(17)
N1 O2 C1 O1 2.1(2)
N1 O2 C1 C2 -176.89(11)
O1 C1 C2 C3 -106.54(17)
O2 C1 C2 C3 72.38(13)
O1 C1 C2 C8 129.88(16)
O2 C1 C2 C8 -51.20(15)
O1 C1 C2 C5 10.1(2)
O2 C1 C2 C5 -170.94(11)
C1 C2 C3 C7A 94.5(6)
C8 C2 C3 C7A -142.4(6)
C5 C2 C3 C7A -25.3(6)
C1 C2 C3 S1 89.19(13)
C8 C2 C3 S1 -147.71(11)
C5 C2 C3 S1 -30.63(14)
C7A C4 C5 C6 140.8(6)
S1 C4 C5 C6 144.82(12)
C7A C4 C5 C2 23.7(6)
S1 C4 C5 C2 27.67(14)
C1 C2 C5 C4 -115.53(12)
C3 C2 C5 C4 1.57(14)
C8 C2 C5 C4 122.11(12)
C1 C2 C5 C6 122.43(13)
C3 C2 C5 C6 -120.47(12)
C8 C2 C5 C6 0.06(15)
C4 C5 C6 C7 -95.2(4)
C2 C5 C6 C7 22.8(4)
C4 C5 C6 S1A -84.55(19)
C2 C5 C6 S1A 33.4(2)
C1 C2 C8 C7 -145.8(4)
C3 C2 C8 C7 93.5(4)
C5 C2 C8 C7 -23.4(4)
C1 C2 C8 S1A -154.48(16)
C3 C2 C8 S1A 84.78(18)
C5 C2 C8 S1A -32.11(18)
O2 N1 C9 O3 -8.6(2)
C16 N1 C9 O3 -179.82(14)
O2 N1 C9 C10 171.79(12)
C16 N1 C9 C10 0.61(16)
O3 C9 C10 C11 0.3(2)
N1 C9 C10 C11 179.82(14)
O3 C9 C10 C15 -179.03(15)
N1 C9 C10 C15 0.49(14)
C15 C10 C11 C12 0.6(2)
C9 C10 C11 C12 -178.65(13)
C10 C11 C12 C13 0.1(2)
C11 C12 C13 C14 -0.4(2)
C12 C13 C14 C15 0.1(2)
C13 C14 C15 C10 0.6(2)
C13 C14 C15 C16 -179.70(13)
C11 C10 C15 C14 -1.0(2)
C9 C10 C15 C14 178.40(12)
C11 C10 C15 C16 179.28(12)
C9 C10 C15 C16 -1.33(14)
O2 N1 C16 O4 7.6(2)
C9 N1 C16 O4 178.72(14)
O2 N1 C16 C15 -172.51(12)
C9 N1 C16 C15 -1.38(16)
C14 C15 C16 O4 1.8(3)
C10 C15 C16 O4 -178.50(15)
C14 C15 C16 N1 -178.08(14)
C10 C15 C16 N1 1.62(14)
C2 C3 S1 C4 40.82(12)
C5 C4 S1 C3 -39.90(12)
C2 C8 C7 C6 38.6(6)
C5 C6 C7 C8 -38.9(6)
C5 C6 S1A C8 -45.5(2)
C2 C8 S1A C6 44.5(2)
C5 C4 C7A C3 -40.7(8)
C2 C3 C7A C4 41.3(8)
